data_7130220
loop_
_publ_author_name
'Chen, Qian-Qian'
'Hu, Chun-Li'
'Yao, Li-Jia'
'Chen, Jin'
'Cao, Ming-Yang'
'Li, Bing-Xuan'
'Mao, Jiang-Gao'

_publ_section_title
;
 Cd2(IO3)(PO4) and Cd1.62Mg0.38(IO3)(PO4): Metal iodate-phosphates with
 large SHG responses and wide band gaps
;
_journal_name_full 'Chemical Communications'
_journal_paper_doi 10.1039/D2CC02353A
_journal_year 2022
_chemical_formula_moiety 'Cd2 I O7 P'
_chemical_formula_sum 'Cd2 I O7 P'
_chemical_formula_weight 494.67
_space_group_crystal_system orthorhombic
_space_group_IT_number 43
_space_group_name_Hall 'F 2 -2d'
_space_group_name_H-M_alt 'F d d 2'
_atom_sites_solution_primary iterative
_audit_creation_date 2022-04-21
_audit_creation_method
;
Olex2 1.5
(compiled 2021.11.18 svn.ra9532c28 for OlexSys, GUI svn.r6429)
;
_audit_update_record
;
2022-04-22 deposited with the CCDC.	2022-06-13 downloaded from the CCDC.
;
_cell_angle_alpha 90
_cell_angle_beta 90
_cell_angle_gamma 90
_cell_formula_units_Z 16
_cell_length_a 15.366(2)
_cell_length_b 12.374(2)
_cell_length_c 12.324(2)
_cell_measurement_reflns_used 2588
_cell_measurement_temperature 100(2)
_cell_measurement_theta_max 29.1220
_cell_measurement_theta_min 4.1970
_cell_volume 2343.3(6)
_computing_molecular_graphics 'Olex2 1.5 (Dolomanov et al., 2009)'
_computing_publication_material 'Olex2 1.5 (Dolomanov et al., 2009)'
_computing_structure_refinement 'XL  (Sheldrick, 2008)'
_computing_structure_solution 'olex2.solve 1.5 (Bourhis et al., 2015)'
_diffrn_ambient_temperature 100.15
_diffrn_measured_fraction_theta_full 1.000
_diffrn_measured_fraction_theta_max 0.933
_diffrn_measurement_device_type 'SuperNova, Dual, Cu at home/near, Atlas'
_diffrn_radiation_type MoK\a
_diffrn_radiation_wavelength 0.71073
_diffrn_reflns_av_R_equivalents 0.0362
_diffrn_reflns_av_unetI/netI 0.0543
_diffrn_reflns_Laue_measured_fraction_full 1.000
_diffrn_reflns_Laue_measured_fraction_max 0.933
_diffrn_reflns_limit_h_max 20
_diffrn_reflns_limit_h_min -15
_diffrn_reflns_limit_k_max 17
_diffrn_reflns_limit_k_min -12
_diffrn_reflns_limit_l_max 15
_diffrn_reflns_limit_l_min -16
_diffrn_reflns_number 2817
_diffrn_reflns_point_group_measured_fraction_full 1.000
_diffrn_reflns_point_group_measured_fraction_max 0.933
_diffrn_reflns_theta_full 25.242
_diffrn_reflns_theta_max 29.504
_diffrn_reflns_theta_min 2.651
_exptl_absorpt_coefficient_mu 12.787
_exptl_absorpt_correction_T_max 1.000
_exptl_absorpt_correction_T_min 0.814
_exptl_absorpt_correction_type gaussian
_exptl_crystal_colour Colorless
_exptl_crystal_density_diffrn 5.609
_exptl_crystal_description clubbed
_exptl_crystal_F_000 3520
_exptl_crystal_size_max 0.09
_exptl_crystal_size_mid 0.04
_exptl_crystal_size_min 0.02
_refine_diff_density_max 1.572
_refine_diff_density_min -2.373
_refine_diff_density_rms 0.382
_refine_ls_abs_structure_details
;
 Twinning involves inversion, so Flack parameter cannot be determined
;
_refine_ls_extinction_method none
_refine_ls_goodness_of_fit_ref 1.023
_refine_ls_hydrogen_treatment undef
_refine_ls_matrix_type full
_refine_ls_number_parameters 104
_refine_ls_number_reflns 1372
_refine_ls_number_restraints 25
_refine_ls_restrained_S_all 1.015
_refine_ls_R_factor_all 0.0391
_refine_ls_R_factor_gt 0.0362
_refine_ls_shift/su_max 0.001
_refine_ls_shift/su_mean 0.000
_refine_ls_structure_factor_coef Fsqd
_refine_ls_weighting_details 'w=1/[\s^2^(Fo^2^)+(0.0412P)^2^+47.7187P] where P=(Fo^2^+2Fc^2^)/3'
_refine_ls_weighting_scheme calc
_refine_ls_wR_factor_gt 0.0786
_refine_ls_wR_factor_ref 0.0812
_reflns_Friedel_coverage 0.917
_reflns_Friedel_fraction_full 1.000
_reflns_Friedel_fraction_max 0.933
_reflns_number_gt 1311
_reflns_number_total 1372
_reflns_threshold_expression 'I > 2\s(I)'
_cod_data_source_file d2cc02353a2.cif
_cod_data_source_block 1
_cod_database_code 7130220
_shelx_shelxl_version_number 2018/3
_shelx_space_group_comment
;
The symmetry employed for this shelxl refinement is uniquely defined
by the following loop, which should always be used as a source of
symmetry information in preference to the above space-group names.
They are only intended as comments.
;
_shelx_estimated_absorpt_t_max 0.784
_shelx_estimated_absorpt_t_min 0.392
_olex2_refinement_description
;
1. Twinned data refinement
 Scales: 0.36(13)
 0.21(7) 0.26(9) 0.17(7)
2. Uiso/Uaniso restraints and constraints
Uanis(O7) \\sim Ueq, Uanis(O5) \\sim Ueq, Uanis(O3) \\sim Ueq, Uanis(P1) \\sim
Ueq: with sigma of 0.001 and sigma for terminal atoms of 0.002
;
_olex2_submission_special_instructions 'No special instructions were received'

loop_
_space_group_symop_operation_xyz
'x, y, z'
'-x, -y, z'
'x+1/4, -y+1/4, z+1/4'
'-x+1/4, y+1/4, z+1/4'
'x, y+1/2, z+1/2'
'-x, -y+1/2, z+1/2'
'x+1/4, -y+3/4, z+3/4'
'-x+1/4, y+3/4, z+3/4'
'x+1/2, y, z+1/2'
'-x+1/2, -y, z+1/2'
'x+3/4, -y+1/4, z+3/4'
'-x+3/4, y+1/4, z+3/4'
'x+1/2, y+1/2, z'
'-x+1/2, -y+1/2, z'
'x+3/4, -y+3/4, z+1/4'
'-x+3/4, y+3/4, z+1/4'

loop_
_atom_site_label
_atom_site_type_symbol
_atom_site_fract_x
_atom_site_fract_y
_atom_site_fract_z
_atom_site_U_iso_or_equiv
_atom_site_adp_type
_atom_site_occupancy
_atom_site_site_symmetry_order
_atom_site_calc_flag
_atom_site_refinement_flags_posn
_atom_site_refinement_flags_adp
_atom_site_refinement_flags_occupancy
_atom_site_disorder_assembly
_atom_site_disorder_group
Cd1 Cd 0.00292(9) 0.79395(14) 0.30785(17) 0.0071(4) Uani 1 1 d . . . . .
Cd2 Cd 0.250000 1.250000 0.36974(19) 0.0061(6) Uani 1 2 d S T P . .
Cd3 Cd 0.250000 0.750000 0.2542(2) 0.0066(6) Uani 1 2 d S T P . .
I1 I 0.14307(8) 0.68864(13) 0.51895(15) 0.0080(3) Uani 1 1 d . . . . .
P1 P 0.1504(3) 1.0053(4) 0.3067(6) 0.0050(8) Uani 1 1 d . U . . .
O1 O 0.2103(9) 0.9347(13) 0.2344(12) 0.008(3) Uani 1 1 d . . . . .
O2 O 0.0872(10) 0.9340(15) 0.3706(13) 0.008(3) Uani 1 1 d . . . . .
O3 O 0.2087(9) 1.0732(14) 0.3830(13) 0.006(3) Uani 1 1 d . U . . .
O4 O 0.0961(8) 1.0822(15) 0.2351(14) 0.010(4) Uani 1 1 d . . . . .
O5 O 0.2539(8) 0.6430(14) 0.5390(14) 0.012(4) Uani 1 1 d . U . . .
O6 O 0.1429(9) 0.7207(16) 0.3751(14) 0.014(4) Uani 1 1 d . . . . .
O7 O 0.1018(9) 0.5531(14) 0.5018(13) 0.010(3) Uani 1 1 d . U . . .

loop_
_atom_site_aniso_label
_atom_site_aniso_U_11
_atom_site_aniso_U_22
_atom_site_aniso_U_33
_atom_site_aniso_U_23
_atom_site_aniso_U_13
_atom_site_aniso_U_12
Cd1 0.0048(8) 0.0085(8) 0.0080(8) 0.0004(10) -0.0005(6) 0.0001(7)
Cd2 0.0040(12) 0.0072(14) 0.0070(13) 0.000 0.000 -0.0002(9)
Cd3 0.0022(11) 0.0095(15) 0.0081(15) 0.000 0.000 0.0001(8)
I1 0.0039(4) 0.0114(7) 0.0088(7) 0.0007(6) 0.0001(6) 0.0002(6)
P1 0.0035(12) 0.0056(14) 0.0058(14) 0.0008(11) 0.0012(12) -0.0002(12)
O1 0.007(6) 0.007(8) 0.009(8) 0.000(6) 0.001(6) 0.003(6)
O2 0.013(7) 0.009(9) 0.004(8) -0.002(7) 0.000(6) 0.000(7)
O3 0.006(3) 0.006(3) 0.005(3) -0.0001(14) 0.0002(14) 0.0001(14)
O4 0.006(6) 0.008(10) 0.016(10) 0.001(6) -0.003(6) 0.001(7)
O5 0.012(4) 0.013(4) 0.013(4) 0.0000(14) -0.0003(14) 0.0005(14)
O6 0.009(8) 0.026(10) 0.006(8) 0.002(7) 0.005(7) -0.003(7)
O7 0.010(4) 0.010(4) 0.010(4) 0.0002(14) 0.0005(14) -0.0003(14)

loop_
_atom_type_symbol
_atom_type_description
_atom_type_scat_dispersion_real
_atom_type_scat_dispersion_imag
_atom_type_scat_source
Cd Cd -0.8075 1.2024 'International Tables Vol C Tables 4.2.6.8 and 6.1.1.4'
I I -0.4742 1.8119 'International Tables Vol C Tables 4.2.6.8 and 6.1.1.4'
O O 0.0106 0.0060 'International Tables Vol C Tables 4.2.6.8 and 6.1.1.4'
P P 0.1023 0.0942 'International Tables Vol C Tables 4.2.6.8 and 6.1.1.4'

loop_
_geom_angle_atom_site_label_1
_geom_angle_atom_site_label_2
_geom_angle_atom_site_label_3
_geom_angle
_geom_angle_site_symmetry_1
_geom_angle_site_symmetry_3
_geom_angle_publ_flag
O1 Cd1 Cd2 123.4(4) 15_465 11_474 ?
O1 Cd1 O2 75.8(5) 15_465 . ?
O1 Cd1 O4 95.9(5) 15_465 2_575 ?
O1 Cd1 O5 102.2(6) 15_465 11_464 ?
O1 Cd1 O6 88.4(5) 15_465 . ?
O2 Cd1 Cd2 71.1(4) . 11_474 ?
O2 Cd1 O4 90.1(6) . 2_575 ?
O2 Cd1 O5 141.3(6) . 11_464 ?
O2 Cd1 O6 71.0(7) . . ?
O3 Cd1 Cd2 40.9(4) 8_544 11_474 ?
O3 Cd1 O1 164.1(6) 8_544 15_465 ?
O3 Cd1 O2 93.0(6) 8_544 . ?
O3 Cd1 O4 72.5(5) 8_544 2_575 ?
O3 Cd1 O5 93.6(6) 8_544 11_464 ?
O3 Cd1 O6 98.7(5) 8_544 . ?
O4 Cd1 Cd2 41.3(4) 2_575 11_474 ?
O4 Cd1 O6 158.9(6) 2_575 . ?
O5 Cd1 Cd2 132.0(4) 11_464 11_474 ?
O5 Cd1 O4 128.2(5) 11_464 2_575 ?
O5 Cd1 O6 70.3(6) 11_464 . ?
O6 Cd1 Cd2 120.5(4) . 11_474 ?
Cd1 Cd2 Cd1 95.45(10) 3_575 4 ?
O3 Cd2 Cd1 131.6(4) . 3_575 ?
O3 Cd2 Cd1 131.6(4) 14_575 4 ?
O3 Cd2 Cd1 40.5(4) 14_575 3_575 ?
O3 Cd2 Cd1 40.5(4) . 4 ?
O3 Cd2 O3 171.8(8) . 14_575 ?
O3 Cd2 O4 73.1(5) . 3_575 ?
O3 Cd2 O4 73.1(5) 14_575 4 ?
O3 Cd2 O4 101.6(5) . 4 ?
O3 Cd2 O4 101.6(5) 14_575 3_575 ?
O4 Cd2 Cd1 42.4(4) 3_575 4 ?
O4 Cd2 Cd1 84.4(4) 4 4 ?
O4 Cd2 Cd1 84.4(4) 3_575 3_575 ?
O4 Cd2 Cd1 42.4(4) 4 3_575 ?
O4 Cd2 O4 103.2(8) 3_575 4 ?
O7 Cd2 Cd1 130.3(4) 7_564 3_575 ?
O7 Cd2 Cd1 130.3(4) 8_554 4 ?
O7 Cd2 Cd1 103.3(4) 7_564 4 ?
O7 Cd2 Cd1 103.3(4) 8_554 3_575 ?
O7 Cd2 O3 87.7(5) 8_554 14_575 ?
O7 Cd2 O3 97.7(6) 8_554 . ?
O7 Cd2 O3 97.7(6) 7_564 14_575 ?
O7 Cd2 O3 87.7(5) 7_564 . ?
O7 Cd2 O4 79.7(5) 7_564 3_575 ?
O7 Cd2 O4 170.7(6) 8_554 3_575 ?
O7 Cd2 O4 170.7(6) 7_564 4 ?
O7 Cd2 O4 79.7(5) 8_554 4 ?
O7 Cd2 O7 98.8(7) 8_554 7_564 ?
O1 Cd3 O1 168.2(7) 14_565 . ?
O2 Cd3 O1 74.4(6) 8_544 14_565 ?
O2 Cd3 O1 96.9(6) 7_564 14_565 ?
O2 Cd3 O1 74.4(6) 7_564 . ?
O2 Cd3 O1 96.9(6) 8_544 . ?
O2 Cd3 O2 87.2(8) 8_544 7_564 ?
O6 Cd3 O1 92.0(6) 14_565 14_565 ?
O6 Cd3 O1 95.8(6) . 14_565 ?
O6 Cd3 O1 92.0(6) . . ?
O6 Cd3 O1 95.8(6) 14_565 . ?
O6 Cd3 O2 89.5(6) . 8_544 ?
O6 Cd3 O2 165.5(6) . 7_564 ?
O6 Cd3 O2 89.5(6) 14_565 7_564 ?
O6 Cd3 O2 165.5(6) 14_565 8_544 ?
O6 Cd3 O6 97.1(8) 14_565 . ?
O5 I1 O6 101.7(7) . . ?
O7 I1 O5 93.3(7) . . ?
O7 I1 O6 95.0(8) . . ?
O2 P1 O1 110.4(10) . . ?
O2 P1 O3 111.6(10) . . ?
O2 P1 O4 107.9(8) . . ?
O3 P1 O1 108.1(7) . . ?
O4 P1 O1 109.8(10) . . ?
O4 P1 O3 109.0(10) . . ?
Cd1 O1 Cd3 97.8(5) 7_564 . ?
P1 O1 Cd1 130.7(10) . 7_564 ?
P1 O1 Cd3 129.4(9) . . ?
Cd3 O2 Cd1 100.5(6) 15_465 . ?
P1 O2 Cd1 128.3(10) . . ?
P1 O2 Cd3 122.6(10) . 15_465 ?
Cd1 O3 Cd2 98.6(6) 4 . ?
P1 O3 Cd1 130.0(11) . 4 ?
P1 O3 Cd2 129.7(10) . . ?
Cd2 O4 Cd1 96.3(5) 11_474 2_575 ?
P1 O4 Cd1 122.4(10) . 2_575 ?
P1 O4 Cd2 115.5(10) . 11_474 ?
I1 O5 Cd1 108.5(7) . 3_565 ?
Cd3 O6 Cd1 110.8(7) . . ?
I1 O6 Cd1 114.1(7) . . ?
I1 O6 Cd3 132.9(8) . . ?
I1 O7 Cd2 116.3(8) . 15_465 ?

loop_
_geom_bond_atom_site_label_1
_geom_bond_atom_site_label_2
_geom_bond_distance
_geom_bond_site_symmetry_2
_geom_bond_publ_flag
Cd1 Cd2 3.446(2) 11_474 ?
Cd1 O1 2.288(15) 15_465 ?
Cd1 O2 2.297(18) . ?
Cd1 O3 2.263(16) 8_544 ?
Cd1 O4 2.339(18) 2_575 ?
Cd1 O5 2.325(17) 11_464 ?
Cd1 O6 2.476(16) . ?
Cd2 O3 2.284(17) 14_575 ?
Cd2 O3 2.283(17) . ?
Cd2 O4 2.288(17) 3_575 ?
Cd2 O4 2.288(17) 4 ?
Cd2 O7 2.235(16) 8_554 ?
Cd2 O7 2.235(16) 7_564 ?
Cd3 O1 2.378(16) 14_565 ?
Cd3 O1 2.378(16) . ?
Cd3 O2 2.275(17) 7_564 ?
Cd3 O2 2.275(17) 8_544 ?
Cd3 O6 2.250(16) 14_565 ?
Cd3 O6 2.250(16) . ?
I1 O5 1.811(13) . ?
I1 O6 1.816(17) . ?
I1 O7 1.805(17) . ?
P1 O1 1.551(15) . ?
P1 O2 1.530(17) . ?
P1 O3 1.547(15) . ?
P1 O4 1.543(14) . ?

loop_
_geom_torsion_atom_site_label_1
_geom_torsion_atom_site_label_2
_geom_torsion_atom_site_label_3
_geom_torsion_atom_site_label_4
_geom_torsion
_geom_torsion_site_symmetry_1
_geom_torsion_site_symmetry_2
_geom_torsion_site_symmetry_3
_geom_torsion_site_symmetry_4
_geom_torsion_publ_flag
O1 P1 O2 Cd1 -47.3(14) . . . . ?
O1 P1 O2 Cd3 171.3(9) . . . 15_465 ?
O1 P1 O3 Cd1 -98.1(12) . . . 4 ?
O1 P1 O3 Cd2 100.6(12) . . . . ?
O1 P1 O4 Cd1 -179.3(9) . . . 2_575 ?
O1 P1 O4 Cd2 64.2(10) . . . 11_474 ?
O2 P1 O1 Cd1 135.9(11) . . . 7_564 ?
O2 P1 O1 Cd3 -23.4(13) . . . . ?
O2 P1 O3 Cd1 23.5(14) . . . 4 ?
O2 P1 O3 Cd2 -137.8(10) . . . . ?
O2 P1 O4 Cd1 60.4(12) . . . 2_575 ?
O2 P1 O4 Cd2 -56.2(12) . . . 11_474 ?
O3 P1 O1 Cd1 -101.8(12) . . . 7_564 ?
O3 P1 O1 Cd3 98.9(12) . . . . ?
O3 P1 O2 Cd1 -167.6(10) . . . . ?
O3 P1 O2 Cd3 51.0(13) . . . 15_465 ?
O3 P1 O4 Cd1 -61.0(11) . . . 2_575 ?
O3 P1 O4 Cd2 -177.5(8) . . . 11_474 ?
O4 P1 O1 Cd1 17.1(14) . . . 7_564 ?
O4 P1 O1 Cd3 -142.2(9) . . . . ?
O4 P1 O2 Cd1 72.7(13) . . . . ?
O4 P1 O2 Cd3 -68.7(14) . . . 15_465 ?
O4 P1 O3 Cd1 142.6(10) . . . 4 ?
O4 P1 O3 Cd2 -18.7(13) . . . . ?
O5 I1 O6 Cd1 -178.1(9) . . . . ?
O5 I1 O6 Cd3 -17.3(15) . . . . ?
O5 I1 O7 Cd2 120.4(8) . . . 15_465 ?
O6 I1 O5 Cd1 -105.6(9) . . . 3_565 ?
O6 I1 O7 Cd2 -137.5(8) . . . 15_465 ?
O7 I1 O5 Cd1 -9.8(9) . . . 3_565 ?
O7 I1 O6 Cd1 87.5(9) . . . . ?
O7 I1 O6 Cd3 -111.6(14) . . . . ?

loop_
_twin_individual_id
_twin_individual_mass_fraction_refined
1 0.36(13)
2 0.21(7)
3 0.26(9)
4 0.17(7)
